data_7243759
loop_
_publ_author_name
'Okayasu, Misaki'
'Kikkawa, Shoko'
'Hikawa, Hidemasa'
'Azumaya, Isao'

_publ_section_title
;
 Relationship between crystal shape and unit cell shape: crystal shape
 modification via co-crystallization toward SXRD-suitable crystals
;
_journal_issue 44
_journal_name_full CrystEngComm
_journal_page_first 7760
_journal_page_last 7770
_journal_paper_doi 10.1039/D1CE00897H
_journal_volume 23
_journal_year 2021
_chemical_absolute_configuration 'CHOOSE rm ad rmad syn or unk'
_chemical_formula_moiety 'C18 H15 N O3 S'
_chemical_formula_sum 'C18 H15 N O3 S'
_chemical_formula_weight 325.38
_space_group_crystal_system orthorhombic
_space_group_IT_number 19
_space_group_name_Hall 'P 2ac 2ab'
_space_group_name_H-M_alt 'P 21 21 21'
_atom_sites_solution_hydrogens geom
_atom_sites_solution_primary direct
_atom_sites_solution_secondary difmap
_audit_update_record
;
2021-06-02 deposited with the CCDC.	2021-10-28 downloaded from the CCDC.
;
_cell_angle_alpha 90.0000
_cell_angle_beta 90.0000
_cell_angle_gamma 90.0000
_cell_formula_units_Z 4
_cell_length_a 8.79899(6)
_cell_length_b 12.17385(9)
_cell_length_c 15.22942(12)
_cell_measurement_reflns_used 19124
_cell_measurement_temperature 93
_cell_measurement_theta_max 73.40
_cell_measurement_theta_min 2.89
_cell_volume 1631.34(2)
_computing_cell_refinement 'CrysAlisPro 1.171.38.43 (Rigaku OD, 2015)'
_computing_data_collection 'CrysAlisPro 1.171.38.43 (Rigaku OD, 2015)'
_computing_data_reduction 'CrysAlisPro 1.171.38.43 (Rigaku OD, 2015)'
_computing_molecular_graphics 'CrystalStructure 4.2.2'
_computing_publication_material 'CrystalStructure 4.2.2 (Rigaku, 2016)'
_computing_structure_refinement 'SHELXL Version 2014/7 (Sheldrick, 2008)'
_computing_structure_solution 'SHELXT Version 2014/5 (Sheldrick, 2014)'
_diffrn_ambient_temperature 93
_diffrn_detector_area_resol_mean 5.811
_diffrn_measured_fraction_theta_full 1.000
_diffrn_measured_fraction_theta_max 1.000
_diffrn_measurement_device_type 'Rigaku XtaLAB P200'
_diffrn_measurement_method \w
_diffrn_radiation_type 'Cu K\a'
_diffrn_radiation_wavelength 1.54187
_diffrn_reflns_av_R_equivalents 0.0466
_diffrn_reflns_Laue_measured_fraction_full 1.000
_diffrn_reflns_Laue_measured_fraction_max 1.000
_diffrn_reflns_limit_h_max 10
_diffrn_reflns_limit_h_min -10
_diffrn_reflns_limit_k_max 14
_diffrn_reflns_limit_k_min -14
_diffrn_reflns_limit_l_max 17
_diffrn_reflns_limit_l_min -18
_diffrn_reflns_number 20883
_diffrn_reflns_point_group_measured_fraction_full 1.000
_diffrn_reflns_point_group_measured_fraction_max 1.000
_diffrn_reflns_theta_full 67.687
_diffrn_reflns_theta_max 68.187
_diffrn_reflns_theta_min 4.650
_diffrn_standards_number 0
_exptl_absorpt_coefficient_mu 1.884
_exptl_absorpt_correction_T_max 0.844
_exptl_absorpt_correction_T_min 0.709
_exptl_absorpt_correction_type multi-scan
_exptl_absorpt_process_details
;
CrysAlisPro 1.171.38.43 (Rigaku Oxford Diffraction, 2015)
Empirical absorption correction using spherical harmonics,
 implemented in SCALE3 ABSPACK scaling algorithm.
;
_exptl_crystal_colour colorless
_exptl_crystal_density_diffrn 1.325
_exptl_crystal_density_method 'not measured'
_exptl_crystal_description prism
_exptl_crystal_F_000 680.00
_exptl_crystal_size_max 0.248
_exptl_crystal_size_mid 0.139
_exptl_crystal_size_min 0.090
_refine_diff_density_max 0.24
_refine_diff_density_min -0.48
_refine_ls_abs_structure_details
;
 Flack x determined using 1242 quotients [(I+)-(I-)]/[(I+)+(I-)]
 (Parsons, Flack and Wagner, Acta Cryst. B69 (2013) 249-259).
;
_refine_ls_abs_structure_Flack 0.003(6)
_refine_ls_extinction_method none
_refine_ls_goodness_of_fit_ref 1.089
_refine_ls_hydrogen_treatment mixed
_refine_ls_number_parameters 268
_refine_ls_number_reflns 2981
_refine_ls_number_restraints 0
_refine_ls_R_factor_all 0.0293
_refine_ls_R_factor_gt 0.0292
_refine_ls_shift/su_max 0.001
_refine_ls_structure_factor_coef Fsqd
_refine_ls_weighting_details 'w = 1/[\s^2^(Fo^2^)+(0.0505P)^2^+0.2918P] where P=(Fo^2^+2Fc^2^)/3'
_refine_ls_weighting_scheme calc
_refine_ls_wR_factor_gt 0.0744
_refine_ls_wR_factor_ref 0.0745
_reflns_Friedel_coverage 0.729
_reflns_Friedel_fraction_full 1.000
_reflns_Friedel_fraction_max 1.000
_reflns_number_gt 2969
_reflns_number_total 2981
_reflns_threshold_expression F^2^>2.0\s(F^2^)
_cod_data_source_file d1ce00897h2.cif
_cod_data_source_block 15s01a37_ab03_
_cod_depositor_comments 'Adding full bibliography for 7243759--7243776.cif.'
_cod_database_code 7243759

loop_
_space_group_symop_id
_space_group_symop_operation_xyz
1 +X,+Y,+Z
2 1/2-X,-Y,1/2+Z
3 1/2+X,1/2-Y,-Z
4 -X,1/2+Y,1/2-Z

loop_
_atom_site_label
_atom_site_type_symbol
_atom_site_fract_x
_atom_site_fract_y
_atom_site_fract_z
_atom_site_U_iso_or_equiv
_atom_site_adp_type
_atom_site_occupancy
_atom_site_site_symmetry_order
_atom_site_calc_flag
_atom_site_refinement_flags_posn
_atom_site_refinement_flags_adp
_atom_site_refinement_flags_occupancy
_atom_site_disorder_assembly
_atom_site_disorder_group
S1 S 0.62194(5) 0.74593(3) 0.57458(3) 0.01662(15) Uani 1 1 d . . . . .
O1 O 0.57268(17) 0.85777(11) 0.56627(10) 0.0231(3) Uani 1 1 d . . . . .
O2 O 0.78183(16) 0.72217(11) 0.58036(10) 0.0212(3) Uani 1 1 d . . . . .
O3 O 0.60150(19) 0.22516(11) 0.47600(10) 0.0252(3) Uani 1 1 d . . . . .
N1 N 0.5573(2) 0.68313(13) 0.48716(12) 0.0181(4) Uani 1 1 d . . . . .
H1 H 0.466(4) 0.705(2) 0.4767(19) 0.028(7) Uiso 1 1 d . . . . .
C1 C 0.5689(2) 0.56508(16) 0.48194(13) 0.0173(4) Uani 1 1 d . . . . .
C2 C 0.7098(2) 0.51584(17) 0.47097(14) 0.0207(4) Uani 1 1 d . . . . .
H2 H 0.795(4) 0.555(2) 0.4671(17) 0.029(7) Uiso 1 1 d . . . . .
C3 C 0.7199(2) 0.40170(17) 0.46676(14) 0.0226(4) Uani 1 1 d . . . . .
H3 H 0.821(3) 0.368(2) 0.4579(17) 0.026(7) Uiso 1 1 d . . . . .
C4 C 0.5892(2) 0.33955(16) 0.47284(13) 0.0213(4) Uani 1 1 d . . . . .
C5 C 0.4480(2) 0.38782(17) 0.48180(15) 0.0237(4) Uani 1 1 d . . . . .
H5 H 0.354(3) 0.341(2) 0.4880(18) 0.035(7) Uiso 1 1 d . . . . .
C6 C 0.4377(2) 0.50183(17) 0.48734(14) 0.0214(4) Uani 1 1 d . . . . .
H6 H 0.343(4) 0.535(2) 0.4953(17) 0.033(7) Uiso 1 1 d . . . . .
C7 C 0.5344(2) 0.68574(17) 0.66671(14) 0.0192(4) Uani 1 1 d . . . . .
C8 C 0.3961(3) 0.7267(2) 0.69580(17) 0.0325(5) Uani 1 1 d . . . . .
H8 H 0.347(3) 0.788(2) 0.6649(19) 0.037(8) Uiso 1 1 d . . . . .
C9 C 0.3269(3) 0.6772(2) 0.7671(2) 0.0430(7) Uani 1 1 d . . . . .
H9 H 0.244(4) 0.705(3) 0.791(3) 0.063(11) Uiso 1 1 d . . . . .
C10 C 0.3924(3) 0.5872(2) 0.80712(17) 0.0382(6) Uani 1 1 d . . . . .
H10 H 0.343(4) 0.550(2) 0.854(2) 0.041(8) Uiso 1 1 d . . . . .
C11 C 0.5276(3) 0.5454(2) 0.77656(17) 0.0365(6) Uani 1 1 d . . . . .
H11 H 0.578(4) 0.484(3) 0.803(2) 0.051(9) Uiso 1 1 d . . . . .
C12 C 0.6014(3) 0.59520(19) 0.70586(15) 0.0275(5) Uani 1 1 d . . . . .
H12 H 0.695(4) 0.568(2) 0.686(2) 0.042(8) Uiso 1 1 d . . . . .
C13 C 0.5724(2) 0.16610(16) 0.40008(13) 0.0187(4) Uani 1 1 d . . . . .
C14 C 0.5534(2) 0.05330(16) 0.41184(15) 0.0215(4) Uani 1 1 d . . . . .
H14 H 0.563(3) 0.020(2) 0.4716(19) 0.030(7) Uiso 1 1 d . . . . .
C15 C 0.5241(3) -0.01241(18) 0.33996(17) 0.0275(5) Uani 1 1 d . . . . .
H15 H 0.510(4) -0.088(3) 0.349(2) 0.048(9) Uiso 1 1 d . . . . .
C16 C 0.5124(3) 0.0331(2) 0.25689(17) 0.0342(6) Uani 1 1 d . . . . .
H16 H 0.489(3) -0.015(3) 0.203(2) 0.049(9) Uiso 1 1 d . . . . .
C17 C 0.5332(3) 0.1450(2) 0.24595(16) 0.0346(6) Uani 1 1 d . . . . .
H17 H 0.518(4) 0.180(3) 0.187(2) 0.047(9) Uiso 1 1 d . . . . .
C18 C 0.5647(3) 0.21221(18) 0.31738(15) 0.0259(5) Uani 1 1 d . . . . .
H18 H 0.577(3) 0.291(3) 0.310(2) 0.040(8) Uiso 1 1 d . . . . .

loop_
_atom_site_aniso_label
_atom_site_aniso_U_11
_atom_site_aniso_U_22
_atom_site_aniso_U_33
_atom_site_aniso_U_23
_atom_site_aniso_U_13
_atom_site_aniso_U_12
S1 0.0173(2) 0.0120(2) 0.0205(2) 0.00091(17) -0.00022(17) -0.00149(17)
O1 0.0299(8) 0.0122(7) 0.0272(8) 0.0017(6) 0.0008(6) -0.0010(5)
O2 0.0157(7) 0.0208(7) 0.0270(7) 0.0003(6) -0.0004(6) -0.0039(5)
O3 0.0363(8) 0.0124(7) 0.0269(8) -0.0005(6) -0.0098(7) 0.0014(6)
N1 0.0184(9) 0.0137(8) 0.0220(8) 0.0004(7) -0.0026(7) 0.0015(7)
C1 0.0209(10) 0.0141(9) 0.0169(9) 0.0006(7) -0.0027(8) -0.0009(8)
C2 0.0183(10) 0.0171(9) 0.0266(11) -0.0015(8) -0.0011(9) -0.0026(8)
C3 0.0201(10) 0.0193(10) 0.0283(11) -0.0018(9) -0.0029(8) 0.0024(8)
C4 0.0291(11) 0.0129(9) 0.0218(10) 0.0011(8) -0.0050(9) -0.0007(8)
C5 0.0227(10) 0.0188(10) 0.0296(10) 0.0023(9) -0.0031(9) -0.0050(9)
C6 0.0171(10) 0.0205(10) 0.0266(10) 0.0000(8) 0.0006(8) 0.0012(8)
C7 0.0202(10) 0.0179(9) 0.0196(10) 0.0006(8) -0.0002(8) -0.0041(8)
C8 0.0285(11) 0.0284(12) 0.0407(13) 0.0088(10) 0.0089(10) 0.0053(10)
C9 0.0371(15) 0.0448(15) 0.0471(16) 0.0122(13) 0.0198(12) 0.0065(12)
C10 0.0396(13) 0.0437(14) 0.0313(12) 0.0127(11) 0.0085(11) -0.0047(12)
C11 0.0392(13) 0.0375(14) 0.0329(13) 0.0188(11) -0.0007(11) 0.0021(11)
C12 0.0262(11) 0.0290(11) 0.0272(11) 0.0087(9) 0.0013(9) 0.0032(10)
C13 0.0158(9) 0.0153(9) 0.0249(10) -0.0016(8) -0.0005(8) 0.0008(7)
C14 0.0215(9) 0.0166(9) 0.0263(11) 0.0036(8) 0.0024(8) 0.0004(8)
C15 0.0343(12) 0.0144(10) 0.0338(12) -0.0003(9) 0.0048(10) -0.0033(9)
C16 0.0527(15) 0.0226(11) 0.0273(12) -0.0049(9) 0.0050(11) -0.0063(11)
C17 0.0571(17) 0.0229(11) 0.0238(11) 0.0011(9) 0.0046(11) -0.0034(11)
C18 0.0358(12) 0.0159(10) 0.0260(11) 0.0032(8) 0.0031(10) -0.0034(9)

loop_
_atom_type_symbol
_atom_type_description
_atom_type_scat_dispersion_real
_atom_type_scat_dispersion_imag
_atom_type_scat_source
C C 0.0181 0.0091
;
International Tables for Crystallography
(Vol. C, Tables 4.2.6.8 and 6.1.1.4)
;
H H 0.0000 0.0000
;
International Tables for Crystallography
(Vol. C, Table 6.1.1.4)
;
N N 0.0311 0.0180
;
International Tables for Crystallography
(Vol. C, Tables 4.2.6.8 and 6.1.1.4)
;
O O 0.0492 0.0322
;
International Tables for Crystallography
(Vol. C, Tables 4.2.6.8 and 6.1.1.4)
;
S S 0.3331 0.5567
;
International Tables for Crystallography
(Vol. C, Tables 4.2.6.8 and 6.1.1.4)
;

loop_
_geom_angle_atom_site_label_1
_geom_angle_atom_site_label_2
_geom_angle_atom_site_label_3
_geom_angle
_geom_angle_site_symmetry_1
_geom_angle_site_symmetry_3
_geom_angle_publ_flag
O1 S1 O2 119.44(8) . . ?
O1 S1 N1 105.46(9) . . ?
O2 S1 N1 107.20(9) . . ?
O1 S1 C7 109.46(10) . . ?
O2 S1 C7 107.18(9) . . ?
N1 S1 C7 107.56(9) . . ?
C13 O3 C4 118.29(15) . . ?
C1 N1 S1 119.03(14) . . ?
C1 N1 H1 111.1(18) . . ?
S1 N1 H1 109.5(18) . . ?
C2 C1 C6 120.65(18) . . ?
C2 C1 N1 120.03(19) . . ?
C6 C1 N1 119.31(19) . . ?
C1 C2 C3 119.58(19) . . ?
C1 C2 H2 121.8(17) . . ?
C3 C2 H2 118.7(17) . . ?
C4 C3 C2 119.35(19) . . ?
C4 C3 H3 121.8(14) . . ?
C2 C3 H3 118.8(14) . . ?
C3 C4 C5 121.55(18) . . ?
C3 C4 O3 118.93(19) . . ?
C5 C4 O3 119.38(19) . . ?
C4 C5 C6 119.24(19) . . ?
C4 C5 H5 120.6(16) . . ?
C6 C5 H5 120.0(16) . . ?
C1 C6 C5 119.6(2) . . ?
C1 C6 H6 120.6(18) . . ?
C5 C6 H6 119.7(18) . . ?
C12 C7 C8 121.5(2) . . ?
C12 C7 S1 119.20(17) . . ?
C8 C7 S1 119.27(17) . . ?
C9 C8 C7 118.7(2) . . ?
C9 C8 H8 121.0(18) . . ?
C7 C8 H8 120.2(18) . . ?
C10 C9 C8 120.6(2) . . ?
C10 C9 H9 118(3) . . ?
C8 C9 H9 121(3) . . ?
C11 C10 C9 120.3(2) . . ?
C11 C10 H10 118.2(18) . . ?
C9 C10 H10 121.3(18) . . ?
C10 C11 C12 120.2(2) . . ?
C10 C11 H11 123(2) . . ?
C12 C11 H11 117(2) . . ?
C7 C12 C11 118.6(2) . . ?
C7 C12 H12 121.2(19) . . ?
C11 C12 H12 120.2(19) . . ?
C18 C13 O3 124.02(18) . . ?
C18 C13 C14 120.77(19) . . ?
O3 C13 C14 115.20(18) . . ?
C15 C14 C13 119.4(2) . . ?
C15 C14 H14 119.9(16) . . ?
C13 C14 H14 120.7(16) . . ?
C14 C15 C16 120.4(2) . . ?
C14 C15 H15 119(2) . . ?
C16 C15 H15 121(2) . . ?
C17 C16 C15 119.6(2) . . ?
C17 C16 H16 119(2) . . ?
C15 C16 H16 121(2) . . ?
C16 C17 C18 120.8(2) . . ?
C16 C17 H17 120(2) . . ?
C18 C17 H17 119(2) . . ?
C13 C18 C17 119.0(2) . . ?
C13 C18 H18 120.1(18) . . ?
C17 C18 H18 120.9(18) . . ?

loop_
_geom_bond_atom_site_label_1
_geom_bond_atom_site_label_2
_geom_bond_distance
_geom_bond_site_symmetry_2
_geom_bond_publ_flag
S1 O1 1.4345(14) . ?
S1 O2 1.4390(14) . ?
S1 N1 1.6372(18) . ?
S1 C7 1.760(2) . ?
O3 C13 1.385(2) . ?
O3 C4 1.398(2) . ?
N1 C1 1.443(2) . ?
N1 H1 0.86(3) . ?
C1 C2 1.387(3) . ?
C1 C6 1.390(3) . ?
C2 C3 1.394(3) . ?
C2 H2 0.89(3) . ?
C3 C4 1.380(3) . ?
C3 H3 0.99(3) . ?
C4 C5 1.381(3) . ?
C5 C6 1.393(3) . ?
C5 H5 1.01(3) . ?
C6 H6 0.93(3) . ?
C7 C12 1.385(3) . ?
C7 C8 1.387(3) . ?
C8 C9 1.383(4) . ?
C8 H8 0.98(3) . ?
C9 C10 1.380(4) . ?
C9 H9 0.88(4) . ?
C10 C11 1.375(4) . ?
C10 H10 0.95(3) . ?
C11 C12 1.396(3) . ?
C11 H11 0.96(3) . ?
C12 H12 0.93(3) . ?
C13 C18 1.380(3) . ?
C13 C14 1.395(3) . ?
C14 C15 1.380(3) . ?
C14 H14 1.00(3) . ?
C15 C16 1.385(4) . ?
C15 H15 0.93(3) . ?
C16 C17 1.384(3) . ?
C16 H16 1.03(3) . ?
C17 C18 1.389(3) . ?
C17 H17 1.00(4) . ?
C18 H18 0.97(3) . ?

loop_
_geom_hbond_atom_site_label_D
_geom_hbond_atom_site_label_H
_geom_hbond_atom_site_label_A
_geom_hbond_site_symmetry_D
_geom_hbond_site_symmetry_H
_geom_hbond_site_symmetry_A
_geom_hbond_distance_DA
_geom_hbond_distance_DH
_geom_hbond_distance_HA
_geom_hbond_angle_DHA
_geom_hbond_publ_flag
N1 H1 O2 . . 3_466 2.874(2) 0.857 2.045 162.3 no

loop_
_geom_torsion_atom_site_label_1
_geom_torsion_atom_site_label_2
_geom_torsion_atom_site_label_3
_geom_torsion_atom_site_label_4
_geom_torsion
_geom_torsion_site_symmetry_1
_geom_torsion_site_symmetry_2
_geom_torsion_site_symmetry_3
_geom_torsion_site_symmetry_4
_geom_torsion_publ_flag
O1 S1 N1 C1 -171.09(16) . . . . ?
O2 S1 N1 C1 60.63(18) . . . . ?
C7 S1 N1 C1 -54.34(18) . . . . ?
S1 N1 C1 C2 -70.4(2) . . . . ?
S1 N1 C1 C6 110.1(2) . . . . ?
C6 C1 C2 C3 -1.1(3) . . . . ?
N1 C1 C2 C3 179.45(19) . . . . ?
C1 C2 C3 C4 0.6(3) . . . . ?
C2 C3 C4 C5 0.9(3) . . . . ?
C2 C3 C4 O3 -174.67(18) . . . . ?
C13 O3 C4 C3 -101.5(2) . . . . ?
C13 O3 C4 C5 82.8(2) . . . . ?
C3 C4 C5 C6 -1.8(3) . . . . ?
O3 C4 C5 C6 173.71(19) . . . . ?
C2 C1 C6 C5 0.1(3) . . . . ?
N1 C1 C6 C5 179.60(19) . . . . ?
C4 C5 C6 C1 1.3(3) . . . . ?
O1 S1 C7 C12 -157.34(17) . . . . ?
O2 S1 C7 C12 -26.4(2) . . . . ?
N1 S1 C7 C12 88.57(19) . . . . ?
O1 S1 C7 C8 25.8(2) . . . . ?
O2 S1 C7 C8 156.72(18) . . . . ?
N1 S1 C7 C8 -88.29(19) . . . . ?
C12 C7 C8 C9 1.9(4) . . . . ?
S1 C7 C8 C9 178.6(2) . . . . ?
C7 C8 C9 C10 -1.6(4) . . . . ?
C8 C9 C10 C11 0.0(5) . . . . ?
C9 C10 C11 C12 1.3(4) . . . . ?
C8 C7 C12 C11 -0.5(4) . . . . ?
S1 C7 C12 C11 -177.32(19) . . . . ?
C10 C11 C12 C7 -1.1(4) . . . . ?
C4 O3 C13 C18 14.9(3) . . . . ?
C4 O3 C13 C14 -166.33(19) . . . . ?
C18 C13 C14 C15 -1.1(3) . . . . ?
O3 C13 C14 C15 -179.92(19) . . . . ?
C13 C14 C15 C16 -0.5(3) . . . . ?
C14 C15 C16 C17 1.3(4) . . . . ?
C15 C16 C17 C18 -0.4(4) . . . . ?
O3 C13 C18 C17 -179.3(2) . . . . ?
C14 C13 C18 C17 1.9(3) . . . . ?
C16 C17 C18 C13 -1.2(4) . . . . ?
